data_2230264
loop_
_publ_author_name
'Tebbaa, Mohamed'
'Benharref, Ahmed'
'Berraho, Moha'
'Avignant, Daniel'
'Oudahmane, Abdelghani'
'Akssira, Mohamed'

_publ_section_title
;
 3-(4-Chlorophenyl)-1-[(2<i>R</i>,4a<i>R</i>,8a<i>R</i>)-4a,8-dimethyl-1,2,3,4,4a,5,6,8a-octahydronaphthalen-2-yl]prop-2-en-1-one
;
_journal_coeditor_code CI5186
_journal_issue 6
_journal_name_full 'Acta Crystallographica Section E'
_journal_page_first o1358
_journal_paper_doi 10.1107/S1600536811016886
_journal_volume 67
_journal_year 2011
_chemical_formula_iupac 'C21 H25 Cl O'
_chemical_formula_moiety 'C21 H25 Cl O'
_chemical_formula_sum 'C21 H25 Cl O'
_chemical_formula_weight 328.86
_chemical_name_systematic
;
3-(4-Chlorophenyl)-1-[(2<i>R</i>,4a<i>R</i>,8a<i>R</i>)-4a,8-dimethyl-
1,2,3,4,4a,5,6,8a-octahydronaphthalen-2-yl]prop-2-en-1-one
;
_space_group_IT_number 4
_symmetry_cell_setting monoclinic
_symmetry_space_group_name_Hall 'P 2yb'
_symmetry_space_group_name_H-M 'P 1 21 1'
_atom_sites_solution_hydrogens geom
_atom_sites_solution_primary direct
_atom_sites_solution_secondary difmap
_audit_creation_method SHELXL-97
_cell_angle_alpha 90.00
_cell_angle_beta 105.726(2)
_cell_angle_gamma 90.00
_cell_formula_units_Z 2
_cell_length_a 10.9869(5)
_cell_length_b 7.0054(3)
_cell_length_c 12.1883(6)
_cell_measurement_reflns_used 3362
_cell_measurement_temperature 298(2)
_cell_measurement_theta_max 26.3
_cell_measurement_theta_min 3.5
_cell_volume 902.99(7)
_computing_cell_refinement 'SAINT (Bruker, 2005)'
_computing_data_collection 'APEX2 (Bruker, 2005)'
_computing_data_reduction 'SAINT (Bruker, 2005)'
_computing_molecular_graphics 'ORTEP-3 for Windows (Farrugia, 1997)'
_computing_publication_material 'WinGX (Farrugia, 1999)'
_computing_structure_refinement 'SHELXL97 (Sheldrick, 2008)'
_computing_structure_solution 'SHELXS97 (Sheldrick, 2008)'
_diffrn_ambient_temperature 298(2)
_diffrn_detector_area_resol_mean 8.3333
_diffrn_measured_fraction_theta_full 0.994
_diffrn_measured_fraction_theta_max 0.994
_diffrn_measurement_device_type 'Bruker X8 APEX CCD area-detector'
_diffrn_measurement_method '\w and \f'
_diffrn_radiation_monochromator graphite
_diffrn_radiation_source 'fine-focus sealed tube'
_diffrn_radiation_type MoK\a
_diffrn_radiation_wavelength 0.71073
_diffrn_reflns_av_R_equivalents 0.0214
_diffrn_reflns_av_sigmaI/netI 0.0337
_diffrn_reflns_limit_h_max 13
_diffrn_reflns_limit_h_min -13
_diffrn_reflns_limit_k_max 8
_diffrn_reflns_limit_k_min -7
_diffrn_reflns_limit_l_max 14
_diffrn_reflns_limit_l_min -15
_diffrn_reflns_number 6963
_diffrn_reflns_theta_full 26.31
_diffrn_reflns_theta_max 26.31
_diffrn_reflns_theta_min 4.12
_exptl_absorpt_coefficient_mu 0.214
_exptl_absorpt_correction_type none
_exptl_crystal_colour colourless
_exptl_crystal_density_diffrn 1.206
_exptl_crystal_density_method 'not measured'
_exptl_crystal_description Prism
_exptl_crystal_F_000 352
_exptl_crystal_size_max 0.28
_exptl_crystal_size_mid 0.20
_exptl_crystal_size_min 0.16
_refine_diff_density_max 0.180
_refine_diff_density_min -0.209
_refine_ls_abs_structure_details 'Flack (1983), 1373 Friedel pairs'
_refine_ls_abs_structure_Flack -0.11(7)
_refine_ls_extinction_method none
_refine_ls_goodness_of_fit_ref 1.084
_refine_ls_hydrogen_treatment constr
_refine_ls_matrix_type full
_refine_ls_number_parameters 210
_refine_ls_number_reflns 3358
_refine_ls_number_restraints 1
_refine_ls_restrained_S_all 1.084
_refine_ls_R_factor_all 0.0523
_refine_ls_R_factor_gt 0.0387
_refine_ls_shift/su_max 0.001
_refine_ls_shift/su_mean 0.000
_refine_ls_structure_factor_coef Fsqd
_refine_ls_weighting_details 'calc w=1/[\s^2^(Fo^2^)+(0.0579P)^2^] where P=(Fo^2^+2Fc^2^)/3'
_refine_ls_weighting_scheme calc
_refine_ls_wR_factor_gt 0.0975
_refine_ls_wR_factor_ref 0.1056
_reflns_number_gt 2713
_reflns_number_total 3358
_reflns_threshold_expression I>2\s(I)
_cod_data_source_file ci5186.cif
_cod_data_source_block I
_cod_original_sg_symbol_H-M 'P 21'
_cod_database_code 2230264
_cod_database_fobs_code 2230264

loop_
_symmetry_equiv_pos_as_xyz
'x, y, z'
'-x, y+1/2, -z'

loop_
_atom_site_type_symbol
_atom_site_label
_atom_site_fract_x
_atom_site_fract_y
_atom_site_fract_z
_atom_site_U_iso_or_equiv
_atom_site_adp_type
_atom_site_calc_flag
_atom_site_refinement_flags
_atom_site_occupancy
_atom_site_symmetry_multiplicity
_atom_site_disorder_assembly
_atom_site_disorder_group
C C1 -0.12078(19) 0.1716(3) 0.28143(17) 0.0460(5) Uani d . 1 1 . .
H H1A -0.1945 0.2468 0.2826 0.055 Uiso calc R 1 1 . .
H H1B -0.0877 0.1149 0.3562 0.055 Uiso calc R 1 1 . .
C C2 -0.02074(18) 0.3009(3) 0.25507(16) 0.0436(5) Uani d . 1 1 . .
H H2 0.0531 0.2209 0.2575 0.052 Uiso calc R 1 1 . .
C C3 -0.06528(19) 0.3826(3) 0.13502(16) 0.0481(5) Uani d . 1 1 . .
H H3A 0.0022 0.4573 0.1189 0.058 Uiso calc R 1 1 . .
H H3B -0.1368 0.4666 0.1299 0.058 Uiso calc R 1 1 . .
C C4 -0.1039(2) 0.2228(3) 0.04658(17) 0.0508(5) Uani d . 1 1 . .
H H4A -0.0302 0.1463 0.0471 0.061 Uiso calc R 1 1 . .
H H4B -0.1347 0.2790 -0.0286 0.061 Uiso calc R 1 1 . .
C C4A -0.20679(16) 0.0933(3) 0.06975(15) 0.0413(4) Uani d . 1 1 . .
C C5 -0.2281(2) -0.0790(3) -0.01062(18) 0.0519(5) Uani d . 1 1 . .
H H5A -0.2520 -0.0344 -0.0889 0.062 Uiso calc R 1 1 . .
H H5B -0.1495 -0.1495 0.0015 0.062 Uiso calc R 1 1 . .
C C6 -0.3304(2) -0.2119(3) 0.00779(19) 0.0600(6) Uani d . 1 1 . .
H H6A -0.4126 -0.1619 -0.0326 0.072 Uiso calc R 1 1 . .
H H6B -0.3210 -0.3363 -0.0239 0.072 Uiso calc R 1 1 . .
C C7 -0.3245(2) -0.2335(3) 0.13080(19) 0.0555(6) Uani d . 1 1 . .
H H7 -0.3772 -0.3241 0.1498 0.067 Uiso calc R 1 1 . .
C C8 -0.25005(18) -0.1339(3) 0.21527(17) 0.0466(5) Uani d . 1 1 . .
C C8A -0.15912(16) 0.0137(3) 0.19227(16) 0.0407(4) Uani d . 1 1 . .
H H8A -0.0811 -0.0559 0.1945 0.049 Uiso calc R 1 1 . .
C C9 0.02262(19) 0.4566(3) 0.34237(17) 0.0480(5) Uani d . 1 1 . .
C C10 0.12607(19) 0.5813(3) 0.32607(18) 0.0526(5) Uani d . 1 1 . .
H H10 0.1705 0.5438 0.2747 0.063 Uiso calc R 1 1 . .
C C11 0.1570(2) 0.7435(3) 0.38210(17) 0.0502(5) Uani d . 1 1 . .
H H11 0.1146 0.7733 0.4363 0.060 Uiso calc R 1 1 . .
C C12 0.25209(19) 0.8815(3) 0.36696(17) 0.0458(5) Uani d . 1 1 . .
C C13 0.3308(2) 0.8509(4) 0.2960(2) 0.0618(6) Uani d . 1 1 . .
H H13 0.3262 0.7353 0.2575 0.074 Uiso calc R 1 1 . .
C C14 0.4147(2) 0.9871(4) 0.2817(2) 0.0669(7) Uani d . 1 1 . .
H H14 0.4662 0.9643 0.2338 0.080 Uiso calc R 1 1 . .
C C15 0.4221(2) 1.1572(3) 0.33870(19) 0.0570(6) Uani d . 1 1 . .
C C16 0.3477(2) 1.1907(3) 0.4105(2) 0.0597(6) Uani d . 1 1 . .
H H16 0.3543 1.3056 0.4499 0.072 Uiso calc R 1 1 . .
C C17 0.2636(2) 1.0548(3) 0.42400(18) 0.0540(5) Uani d . 1 1 . .
H H17 0.2131 1.0790 0.4725 0.065 Uiso calc R 1 1 . .
C C18 -0.2510(2) -0.1670(4) 0.33701(18) 0.0668(6) Uani d . 1 1 . .
H H18A -0.3116 -0.2645 0.3397 0.100 Uiso calc R 1 1 . .
H H18B -0.2736 -0.0508 0.3684 0.100 Uiso calc R 1 1 . .
H H18C -0.1685 -0.2069 0.3807 0.100 Uiso calc R 1 1 . .
C C19 -0.3293(2) 0.2045(3) 0.05233(19) 0.0544(5) Uani d . 1 1 . .
H H19A -0.3572 0.2478 -0.0252 0.082 Uiso calc R 1 1 . .
H H19B -0.3155 0.3124 0.1027 0.082 Uiso calc R 1 1 . .
H H19C -0.3928 0.1234 0.0685 0.082 Uiso calc R 1 1 . .
O O -0.02456(15) 0.4817(2) 0.42008(13) 0.0666(5) Uani d . 1 1 . .
Cl Cl1 0.52589(7) 1.33272(12) 0.31822(6) 0.0916(3) Uani d . 1 1 . .

loop_
_atom_site_aniso_label
_atom_site_aniso_U_11
_atom_site_aniso_U_22
_atom_site_aniso_U_33
_atom_site_aniso_U_12
_atom_site_aniso_U_13
_atom_site_aniso_U_23
C1 0.0503(11) 0.0493(11) 0.0398(10) -0.0030(9) 0.0149(9) 0.0080(9)
C2 0.0450(10) 0.0452(12) 0.0426(10) -0.0024(8) 0.0150(9) -0.0013(9)
C3 0.0563(12) 0.0474(12) 0.0456(11) -0.0116(9) 0.0222(9) 0.0044(9)
C4 0.0547(12) 0.0623(14) 0.0407(11) -0.0130(10) 0.0217(10) -0.0005(10)
C4A 0.0398(9) 0.0441(10) 0.0415(10) -0.0028(8) 0.0135(8) 0.0041(9)
C5 0.0533(12) 0.0609(13) 0.0450(11) -0.0084(10) 0.0191(9) -0.0081(10)
C6 0.0604(13) 0.0575(14) 0.0615(14) -0.0153(11) 0.0156(11) -0.0047(11)
C7 0.0553(13) 0.0488(12) 0.0659(14) -0.0105(10) 0.0223(11) 0.0054(11)
C8 0.0482(11) 0.0431(11) 0.0505(11) 0.0023(9) 0.0169(9) 0.0100(9)
C8A 0.0385(9) 0.0427(11) 0.0416(10) 0.0035(8) 0.0122(8) 0.0063(8)
C9 0.0547(12) 0.0482(11) 0.0429(11) -0.0026(9) 0.0163(9) 0.0002(9)
C10 0.0555(12) 0.0524(12) 0.0526(12) -0.0058(10) 0.0193(10) -0.0099(10)
C11 0.0567(12) 0.0539(13) 0.0418(11) 0.0009(10) 0.0163(10) -0.0046(10)
C12 0.0492(11) 0.0479(12) 0.0399(10) -0.0019(9) 0.0113(9) -0.0046(9)
C13 0.0684(14) 0.0576(13) 0.0655(14) -0.0105(12) 0.0286(12) -0.0241(12)
C14 0.0655(14) 0.0746(16) 0.0695(15) -0.0161(13) 0.0337(12) -0.0237(14)
C15 0.0542(12) 0.0655(14) 0.0520(13) -0.0140(11) 0.0157(10) -0.0074(11)
C16 0.0713(15) 0.0500(13) 0.0571(13) -0.0074(11) 0.0160(12) -0.0165(11)
C17 0.0615(13) 0.0556(13) 0.0493(12) -0.0027(11) 0.0225(10) -0.0105(10)
C18 0.0787(16) 0.0653(14) 0.0586(13) -0.0192(13) 0.0222(12) 0.0195(13)
C19 0.0495(12) 0.0541(13) 0.0560(13) 0.0075(10) 0.0083(10) 0.0123(10)
O 0.0877(11) 0.0676(10) 0.0527(9) -0.0183(9) 0.0331(8) -0.0118(8)
Cl1 0.0968(5) 0.0864(5) 0.0996(5) -0.0428(4) 0.0405(4) -0.0190(4)

loop_
_atom_type_symbol
_atom_type_description
_atom_type_scat_dispersion_real
_atom_type_scat_dispersion_imag
_atom_type_scat_source
C C 0.0033 0.0016 'International Tables Vol C Tables 4.2.6.8 and 6.1.1.4'
H H 0.0000 0.0000 'International Tables Vol C Tables 4.2.6.8 and 6.1.1.4'
O O 0.0106 0.0060 'International Tables Vol C Tables 4.2.6.8 and 6.1.1.4'
Cl Cl 0.1484 0.1585 'International Tables Vol C Tables 4.2.6.8 and 6.1.1.4'

loop_
_geom_angle_atom_site_label_1
_geom_angle_atom_site_label_2
_geom_angle_atom_site_label_3
_geom_angle_site_symmetry_1
_geom_angle_site_symmetry_3
_geom_angle
_geom_angle_publ_flag
C2 C1 C8A . . 110.86(15) ?
C2 C1 H1A . . 109.5 ?
C8A C1 H1A . . 109.5 ?
C2 C1 H1B . . 109.5 ?
C8A C1 H1B . . 109.5 ?
H1A C1 H1B . . 108.1 ?
C9 C2 C3 . . 111.35(16) ?
C9 C2 C1 . . 112.90(16) ?
C3 C2 C1 . . 111.31(15) ?
C9 C2 H2 . . 107.0 ?
C3 C2 H2 . . 107.0 ?
C1 C2 H2 . . 107.0 ?
C2 C3 C4 . . 110.94(16) ?
C2 C3 H3A . . 109.5 ?
C4 C3 H3A . . 109.5 ?
C2 C3 H3B . . 109.5 ?
C4 C3 H3B . . 109.5 ?
H3A C3 H3B . . 108.0 ?
C3 C4 C4A . . 112.32(15) ?
C3 C4 H4A . . 109.1 ?
C4A C4 H4A . . 109.1 ?
C3 C4 H4B . . 109.1 ?
C4A C4 H4B . . 109.1 ?
H4A C4 H4B . . 107.9 ?
C19 C4A C5 . . 109.79(16) ?
C19 C4A C4 . . 109.90(17) ?
C5 C4A C4 . . 109.92(15) ?
C19 C4A C8A . . 112.03(15) ?
C5 C4A C8A . . 106.63(16) ?
C4 C4A C8A . . 108.51(15) ?
C6 C5 C4A . . 112.23(16) ?
C6 C5 H5A . . 109.2 ?
C4A C5 H5A . . 109.2 ?
C6 C5 H5B . . 109.2 ?
C4A C5 H5B . . 109.2 ?
H5A C5 H5B . . 107.9 ?
C7 C6 C5 . . 112.20(18) ?
C7 C6 H6A . . 109.2 ?
C5 C6 H6A . . 109.2 ?
C7 C6 H6B . . 109.2 ?
C5 C6 H6B . . 109.2 ?
H6A C6 H6B . . 107.9 ?
C8 C7 C6 . . 125.22(19) ?
C8 C7 H7 . . 117.4 ?
C6 C7 H7 . . 117.4 ?
C7 C8 C18 . . 121.11(19) ?
C7 C8 C8A . . 120.92(18) ?
C18 C8 C8A . . 117.95(18) ?
C8 C8A C1 . . 115.52(16) ?
C8 C8A C4A . . 110.91(15) ?
C1 C8A C4A . . 112.44(15) ?
C8 C8A H8A . . 105.7 ?
C1 C8A H8A . . 105.7 ?
C4A C8A H8A . . 105.7 ?
O C9 C10 . . 121.57(19) ?
O C9 C2 . . 122.51(18) ?
C10 C9 C2 . . 115.91(18) ?
C11 C10 C9 . . 122.3(2) ?
C11 C10 H10 . . 118.8 ?
C9 C10 H10 . . 118.8 ?
C10 C11 C12 . . 126.3(2) ?
C10 C11 H11 . . 116.8 ?
C12 C11 H11 . . 116.8 ?
C17 C12 C13 . . 117.22(19) ?
C17 C12 C11 . . 118.91(19) ?
C13 C12 C11 . . 123.86(18) ?
C14 C13 C12 . . 121.5(2) ?
C14 C13 H13 . . 119.2 ?
C12 C13 H13 . . 119.2 ?
C13 C14 C15 . . 119.4(2) ?
C13 C14 H14 . . 120.3 ?
C15 C14 H14 . . 120.3 ?
C16 C15 C14 . . 120.6(2) ?
C16 C15 Cl1 . . 119.90(18) ?
C14 C15 Cl1 . . 119.51(18) ?
C17 C16 C15 . . 119.8(2) ?
C17 C16 H16 . . 120.1 ?
C15 C16 H16 . . 120.1 ?
C16 C17 C12 . . 121.4(2) ?
C16 C17 H17 . . 119.3 ?
C12 C17 H17 . . 119.3 ?
C8 C18 H18A . . 109.5 ?
C8 C18 H18B . . 109.5 ?
H18A C18 H18B . . 109.5 ?
C8 C18 H18C . . 109.5 ?
H18A C18 H18C . . 109.5 ?
H18B C18 H18C . . 109.5 ?
C4A C19 H19A . . 109.5 ?
C4A C19 H19B . . 109.5 ?
H19A C19 H19B . . 109.5 ?
C4A C19 H19C . . 109.5 ?
H19A C19 H19C . . 109.5 ?
H19B C19 H19C . . 109.5 ?

loop_
_geom_bond_atom_site_label_1
_geom_bond_atom_site_label_2
_geom_bond_site_symmetry_2
_geom_bond_distance
_geom_bond_publ_flag
C1 C2 . 1.524(2) ?
C1 C8A . 1.527(3) ?
C1 H1A . 0.97 ?
C1 H1B . 0.97 ?
C2 C9 . 1.508(3) ?
C2 C3 . 1.523(3) ?
C2 H2 . 0.98 ?
C3 C4 . 1.532(3) ?
C3 H3A . 0.97 ?
C3 H3B . 0.97 ?
C4 C4A . 1.534(2) ?
C4 H4A . 0.97 ?
C4 H4B . 0.97 ?
C4A C19 . 1.520(3) ?
C4A C5 . 1.532(3) ?
C4A C8A . 1.546(2) ?
C5 C6 . 1.522(3) ?
C5 H5A . 0.97 ?
C5 H5B . 0.97 ?
C6 C7 . 1.491(3) ?
C6 H6A . 0.97 ?
C6 H6B . 0.97 ?
C7 C8 . 1.326(3) ?
C7 H7 . 0.93 ?
C8 C18 . 1.505(3) ?
C8 C8A . 1.516(3) ?
C8A H8A . 0.98 ?
C9 O . 1.209(2) ?
C9 C10 . 1.489(3) ?
C10 C11 . 1.322(3) ?
C10 H10 . 0.93 ?
C11 C12 . 1.471(3) ?
C11 H11 . 0.93 ?
C12 C17 . 1.388(3) ?
C12 C13 . 1.395(3) ?
C13 C14 . 1.370(3) ?
C13 H13 . 0.93 ?
C14 C15 . 1.371(3) ?
C14 H14 . 0.93 ?
C15 C16 . 1.370(3) ?
C15 Cl1 . 1.740(2) ?
C16 C17 . 1.367(3) ?
C16 H16 . 0.93 ?
C17 H17 . 0.93 ?
C18 H18A . 0.96 ?
C18 H18B . 0.96 ?
C18 H18C . 0.96 ?
C19 H19A . 0.96 ?
C19 H19B . 0.96 ?
C19 H19C . 0.96 ?

loop_
_cod_related_entry_id
_cod_related_entry_database
_cod_related_entry_code
1 ChemSpider 30656684
